data_7212936
loop_
_publ_author_name
'Wu, Wanhua'
'Wu, Wenting'
'Ji, Shaomin'
'Guo, Huimin'
'Song, Peng'
'Han, Keli'
'Chi, Lina'
'Shao, Jingyin'
'Zhao, Jianzhang'

_publ_section_title
;
 Tuning the emission properties of cyclometalated platinum(II) complexes
 by intramolecular electron-sink/arylethynylated ligands and its
 application for enhanced luminescent oxygen sensing
;
_journal_issue 43
_journal_name_full 'Journal of Materials Chemistry'
_journal_page_first 9775
_journal_paper_doi 10.1039/c0jm01794a
_journal_volume 20
_journal_year 2010
_chemical_formula_sum 'C34 H28 N2 O4 Pt'
_chemical_formula_weight 723.67
_chemical_name_systematic
;
?
;
_space_group_IT_number 15
_symmetry_cell_setting monoclinic
_symmetry_space_group_name_Hall '-C 2yc'
_symmetry_space_group_name_H-M 'C 1 2/c 1'
_atom_sites_solution_hydrogens geom
_atom_sites_solution_primary direct
_atom_sites_solution_secondary difmap
_audit_creation_method SHELXL-97
_cell_angle_alpha 90.00
_cell_angle_beta 102.511(6)
_cell_angle_gamma 90.00
_cell_formula_units_Z 8
_cell_length_a 27.941(16)
_cell_length_b 5.004(3)
_cell_length_c 41.56(2)
_cell_measurement_temperature 273(2)
_cell_volume 5673(5)
_computing_cell_refinement 'Bruker SMART'
_computing_data_collection 'Bruker SMART'
_computing_data_reduction 'Bruker SAINT'
_computing_molecular_graphics 'Bruker SHELXTL'
_computing_publication_material 'Bruker SHELXTL'
_computing_structure_refinement 'Bruker SHELXTL'
_computing_structure_solution 'Bruker SHELXTL'
_diffrn_ambient_temperature 273(2)
_diffrn_measured_fraction_theta_full 0.994
_diffrn_measured_fraction_theta_max 0.994
_diffrn_measurement_device_type 'CCD area detector'
_diffrn_measurement_method 'phi and omega scans'
_diffrn_radiation_monochromator graphite
_diffrn_radiation_source 'fine-focus sealed tube'
_diffrn_radiation_type MoK\a
_diffrn_radiation_wavelength 0.71073
_diffrn_reflns_av_R_equivalents 0.0646
_diffrn_reflns_av_sigmaI/netI 0.0868
_diffrn_reflns_limit_h_max 28
_diffrn_reflns_limit_h_min -32
_diffrn_reflns_limit_k_max 5
_diffrn_reflns_limit_k_min -4
_diffrn_reflns_limit_l_max 46
_diffrn_reflns_limit_l_min -49
_diffrn_reflns_number 12443
_diffrn_reflns_theta_full 24.99
_diffrn_reflns_theta_max 24.99
_diffrn_reflns_theta_min 2.23
_exptl_absorpt_coefficient_mu 4.989
_exptl_absorpt_correction_T_max 0.3356
_exptl_absorpt_correction_T_min 0.2741
_exptl_absorpt_correction_type empirical
_exptl_absorpt_process_details SADABS
_exptl_crystal_colour yellow
_exptl_crystal_density_diffrn 1.695
_exptl_crystal_density_method 'not measured'
_exptl_crystal_description block
_exptl_crystal_F_000 2848
_exptl_crystal_size_max 0.35
_exptl_crystal_size_mid 0.30
_exptl_crystal_size_min 0.28
_refine_diff_density_max 1.397
_refine_diff_density_min -3.783
_refine_diff_density_rms 0.171
_refine_ls_extinction_method none
_refine_ls_goodness_of_fit_ref 1.046
_refine_ls_hydrogen_treatment 'riding mode'
_refine_ls_matrix_type full
_refine_ls_number_parameters 379
_refine_ls_number_reflns 4936
_refine_ls_number_restraints 2
_refine_ls_restrained_S_all 1.047
_refine_ls_R_factor_all 0.1267
_refine_ls_R_factor_gt 0.0798
_refine_ls_shift/su_max 0.000
_refine_ls_shift/su_mean 0.000
_refine_ls_structure_factor_coef Fsqd
_refine_ls_weighting_details 'calc w=1/[\s^2^(Fo^2^)+(0.0629P)^2^+160.5329P] where P=(Fo^2^+2Fc^2^)/3'
_refine_ls_weighting_scheme calc
_refine_ls_wR_factor_gt 0.1683
_refine_ls_wR_factor_ref 0.1827
_reflns_number_gt 3187
_reflns_number_total 4936
_reflns_threshold_expression >2sigma(I)
_cod_data_source_file c0jm01794a.txt
_cod_data_source_block 2
_cod_depositor_comments
;
The following automatic conversions were performed:

'_symmetry_cell_setting' value 'Monoclinic' changed to 'monoclinic'
according to /home/saulius/struct/CIF-dictionaries/cif_core.dic
dictionary named 'cif_core.dic' version 2.4.2 from 2011-04-26.

Automatic conversion script
Id: cif_fix_values 1891 2012-01-12 08:04:46Z andrius 
;
_cod_original_cell_volume 5673(6)
_cod_original_sg_symbol_H-M 'C2/c '
_cod_database_code 7212936

loop_
_symmetry_equiv_pos_as_xyz
'x, y, z'
'-x, y, -z+1/2'
'x+1/2, y+1/2, z'
'-x+1/2, y+1/2, -z+1/2'
'-x, -y, -z'
'x, -y, z-1/2'
'-x+1/2, -y+1/2, -z'
'x+1/2, -y+1/2, z-1/2'

loop_
_atom_site_label
_atom_site_type_symbol
_atom_site_fract_x
_atom_site_fract_y
_atom_site_fract_z
_atom_site_U_iso_or_equiv
_atom_site_adp_type
_atom_site_occupancy
_atom_site_symmetry_multiplicity
_atom_site_calc_flag
_atom_site_refinement_flags
_atom_site_disorder_assembly
_atom_site_disorder_group
Pt1 Pt 0.33286(2) -0.62063(15) 0.681611(14) 0.0547(2) Uani 1 1 d . . .
N1 N 0.2728(4) -0.842(3) 0.6671(3) 0.059(3) Uani 1 1 d . . .
N2 N 0.5809(5) -0.882(3) 0.9767(3) 0.069(4) Uani 1 1 d . . .
O1 O 0.6123(5) -0.545(2) 0.9500(3) 0.077(4) Uani 1 1 d . . .
O2 O 0.5533(4) -1.214(2) 1.0024(3) 0.068(3) Uani 1 1 d . . .
O3 O 0.3238(4) -0.409(3) 0.6373(2) 0.066(3) Uani 1 1 d . . .
O4 O 0.3954(3) -0.427(2) 0.7007(2) 0.057(3) Uani 1 1 d . . .
C1 C 0.2415(6) -0.810(3) 0.6379(4) 0.064(5) Uani 1 1 d . . .
H1A H 0.2474 -0.6774 0.6236 0.077 Uiso 1 1 calc R . .
C2 C 0.2011(6) -0.971(4) 0.6289(5) 0.082(6) Uani 1 1 d . . .
H2A H 0.1798 -0.9466 0.6086 0.098 Uiso 1 1 calc R . .
C3 C 0.1916(6) -1.169(5) 0.6499(6) 0.092(7) Uani 1 1 d . . .
H3A H 0.1648 -1.2822 0.6437 0.110 Uiso 1 1 calc R . .
C4 C 0.2230(6) -1.195(3) 0.6806(5) 0.069(5) Uani 1 1 d . . .
H4A H 0.2167 -1.3215 0.6955 0.083 Uiso 1 1 calc R . .
C5 C 0.2641(5) -1.029(3) 0.6888(4) 0.049(4) Uani 1 1 d . . .
C6 C 0.3019(6) -1.027(3) 0.7202(4) 0.055(4) Uani 1 1 d . . .
C7 C 0.2998(6) -1.204(4) 0.7455(4) 0.065(5) Uani 1 1 d . . .
H7A H 0.2760 -1.3367 0.7432 0.078 Uiso 1 1 calc R . .
C8 C 0.3355(7) -1.174(4) 0.7748(4) 0.074(5) Uani 1 1 d . . .
H8A H 0.3355 -1.2868 0.7926 0.088 Uiso 1 1 calc R . .
C9 C 0.3709(6) -0.975(4) 0.7771(4) 0.060(4) Uani 1 1 d . . .
C10 C 0.3714(5) -0.810(2) 0.7515(4) 0.048(4) Uani 1 1 d . . .
H10A H 0.3959 -0.6815 0.7540 0.058 Uiso 1 1 calc R . .
C11 C 0.3355(5) -0.823(3) 0.7200(4) 0.063(5) Uani 1 1 d . . .
C12 C 0.4052(6) -0.949(3) 0.8074(4) 0.050(4) Uani 1 1 d . . .
C13 C 0.4344(6) -0.927(3) 0.8329(4) 0.053(4) Uani 1 1 d . . .
C14 C 0.4725(6) -0.856(4) 0.8632(4) 0.065(5) Uani 1 1 d . . .
C15 C 0.5073(7) -0.672(4) 0.8638(4) 0.066(5) Uani 1 1 d . . .
H15A H 0.5076 -0.5722 0.8450 0.079 Uiso 1 1 calc R . .
C16 C 0.5425(6) -0.626(4) 0.8919(4) 0.069(4) Uani 1 1 d . . .
H16A H 0.5658 -0.4942 0.8919 0.083 Uiso 1 1 calc R . .
C17 C 0.5437(5) -0.771(3) 0.9196(4) 0.052(4) Uani 1 1 d . . .
C18 C 0.5086(6) -0.973(3) 0.9192(4) 0.055(4) Uani 1 1 d . . .
C19 C 0.5131(6) -1.124(4) 0.9475(4) 0.074(5) Uani 1 1 d . . .
C20 C 0.4752(5) -1.312(3) 0.9488(4) 0.056(4) Uani 1 1 d . . .
H20A H 0.4750 -1.4003 0.9684 0.067 Uiso 1 1 calc R . .
C21 C 0.4386(6) -1.364(4) 0.9211(4) 0.073(5) Uani 1 1 d . . .
H21A H 0.4157 -1.4970 0.9218 0.087 Uiso 1 1 calc R . .
C22 C 0.4361(5) -1.221(3) 0.8930(4) 0.056(4) Uani 1 1 d . . .
H22A H 0.4112 -1.2554 0.8747 0.068 Uiso 1 1 calc R . .
C23 C 0.4710(5) -1.023(3) 0.8916(4) 0.051(4) Uani 1 1 d . . .
C24 C 0.5818(6) -0.720(4) 0.9493(4) 0.062(4) Uani 1 1 d . . .
C25 C 0.5476(6) -1.083(3) 0.9779(4) 0.059(4) Uani 1 1 d . . .
C26 C 0.6207(7) -0.835(5) 1.0063(4) 0.087(6) Uani 1 1 d . . .
H26A H 0.6274 -0.6450 1.0083 0.105 Uiso 1 1 calc R . .
H26B H 0.6095 -0.8920 1.0257 0.105 Uiso 1 1 calc R . .
C27 C 0.6665(7) -0.978(5) 1.0051(5) 0.097(7) Uani 1 1 d . C .
H27A H 0.6796 -0.9146 0.9866 0.116 Uiso 1 1 calc R . .
H27B H 0.6604 -1.1681 1.0025 0.116 Uiso 1 1 calc R . .
C30 C 0.3389(7) -0.084(5) 0.5999(4) 0.085(6) Uani 1 1 d . . .
H30A H 0.3090 -0.1534 0.5868 0.128 Uiso 1 1 calc R . .
H30B H 0.3651 -0.1102 0.5886 0.128 Uiso 1 1 calc R . .
H30C H 0.3351 0.1035 0.6037 0.128 Uiso 1 1 calc R . .
C31 C 0.3506(6) -0.227(3) 0.6324(3) 0.049(4) Uani 1 1 d . . .
C32 C 0.3942(5) -0.145(4) 0.6540(4) 0.056(4) Uani 1 1 d . . .
H32A H 0.4121 -0.0116 0.6463 0.067 Uiso 1 1 calc R . .
C33 C 0.4134(5) -0.242(4) 0.6854(4) 0.056(4) Uani 1 1 d . . .
C34 C 0.4591(6) -0.123(4) 0.7056(4) 0.079(5) Uani 1 1 d . . .
H34A H 0.4674 -0.2117 0.7265 0.118 Uiso 1 1 calc R . .
H34B H 0.4539 0.0639 0.7089 0.118 Uiso 1 1 calc R . .
H34C H 0.4853 -0.1438 0.6942 0.118 Uiso 1 1 calc R . .
C28 C 0.7038(10) -0.920(7) 1.0383(8) 0.159(14) Uani 1 1 d D . .
H28A H 0.7056 -0.7374 1.0454 0.191 Uiso 1 1 d R C .
H28B H 0.7350 -0.9739 1.0344 0.191 Uiso 0.30 1 d PR A 2
H28C H 0.6965 -1.0291 1.0557 0.191 Uiso 0.70 1 d PR B 1
C29 C 0.7529(14) -1.051(7) 1.0409(13) 0.20(2) Uani 0.70 1 d PD C 1
H29A H 0.7743 -1.0011 1.0614 0.299 Uiso 0.70 1 calc PR C 1
H29B H 0.7669 -0.9938 1.0229 0.299 Uiso 0.70 1 calc PR C 1
H29C H 0.7490 -1.2417 1.0401 0.299 Uiso 0.70 1 calc PR C 1
C29' C 0.693(3) -1.131(15) 1.0628(15) 0.14(4) Uani 0.30 1 d PD C 2
H29D H 0.7145 -1.1062 1.0839 0.213 Uiso 0.30 1 calc PR C 2
H29E H 0.6974 -1.3071 1.0547 0.213 Uiso 0.30 1 calc PR C 2
H29F H 0.6594 -1.1124 1.0651 0.213 Uiso 0.30 1 calc PR C 2

loop_
_atom_site_aniso_label
_atom_site_aniso_U_11
_atom_site_aniso_U_22
_atom_site_aniso_U_33
_atom_site_aniso_U_23
_atom_site_aniso_U_13
_atom_site_aniso_U_12
Pt1 0.0451(3) 0.0615(4) 0.0553(4) -0.0004(4) 0.0061(2) 0.0009(4)
N1 0.045(7) 0.064(10) 0.070(8) -0.002(8) 0.015(6) 0.008(7)
N2 0.078(9) 0.074(10) 0.052(8) 0.002(8) 0.006(7) -0.015(9)
O1 0.089(9) 0.053(8) 0.085(8) 0.000(6) 0.009(7) -0.027(7)
O2 0.081(8) 0.052(7) 0.065(7) 0.012(6) 0.005(6) -0.007(6)
O3 0.070(7) 0.072(9) 0.055(6) 0.012(6) 0.009(5) 0.024(7)
O4 0.053(6) 0.057(8) 0.060(6) 0.003(6) 0.010(5) -0.013(6)
C1 0.058(10) 0.052(12) 0.077(11) 0.010(9) 0.005(9) 0.001(8)
C2 0.053(11) 0.071(14) 0.107(15) -0.002(12) -0.016(10) -0.001(10)
C3 0.051(10) 0.085(17) 0.133(19) -0.047(15) 0.005(12) -0.005(11)
C4 0.051(9) 0.057(12) 0.104(14) -0.018(10) 0.026(10) 0.001(8)
C5 0.040(8) 0.033(8) 0.077(11) -0.005(8) 0.017(7) 0.002(6)
C6 0.064(10) 0.057(10) 0.043(9) -0.018(8) 0.009(7) 0.017(8)
C7 0.066(10) 0.071(13) 0.063(11) -0.005(9) 0.025(9) 0.008(9)
C8 0.103(14) 0.058(13) 0.069(12) 0.011(9) 0.041(11) 0.002(11)
C9 0.062(10) 0.074(12) 0.047(9) 0.009(9) 0.020(8) 0.011(9)
C10 0.061(9) 0.020(8) 0.065(10) -0.007(6) 0.017(8) -0.008(6)
C11 0.046(8) 0.038(10) 0.112(14) -0.042(9) 0.031(9) -0.012(7)
C12 0.067(10) 0.022(9) 0.063(10) 0.001(7) 0.017(8) 0.011(7)
C13 0.071(10) 0.022(8) 0.068(10) 0.009(7) 0.023(9) 0.003(7)
C14 0.077(11) 0.058(11) 0.058(9) 0.001(9) 0.010(8) 0.035(11)
C15 0.084(12) 0.061(12) 0.058(10) 0.007(9) 0.030(9) -0.003(10)
C16 0.075(11) 0.062(11) 0.073(11) -0.006(11) 0.024(9) -0.016(11)
C17 0.052(9) 0.036(8) 0.065(10) -0.002(8) 0.005(8) 0.011(7)
C18 0.056(9) 0.040(9) 0.061(10) -0.009(8) -0.002(8) 0.006(7)
C19 0.071(11) 0.086(13) 0.074(12) -0.001(12) 0.035(9) -0.020(12)
C20 0.059(9) 0.034(9) 0.072(10) -0.001(7) 0.004(8) -0.006(7)
C21 0.068(10) 0.070(12) 0.086(12) -0.019(12) 0.031(9) -0.031(11)
C22 0.043(8) 0.061(11) 0.066(10) -0.007(9) 0.014(7) 0.002(8)
C23 0.053(9) 0.035(8) 0.067(10) 0.007(7) 0.016(8) 0.011(7)
C24 0.066(11) 0.052(10) 0.071(11) 0.000(9) 0.020(9) -0.009(9)
C25 0.085(11) 0.039(10) 0.051(9) 0.004(8) 0.012(8) -0.003(9)
C26 0.093(14) 0.101(17) 0.060(11) -0.005(11) 0.000(10) -0.032(13)
C27 0.085(14) 0.089(16) 0.099(15) -0.005(12) -0.016(12) -0.002(12)
C30 0.081(12) 0.108(17) 0.067(11) 0.031(12) 0.019(9) 0.013(13)
C31 0.058(10) 0.045(10) 0.041(8) -0.003(7) 0.007(7) 0.021(8)
C32 0.052(8) 0.068(11) 0.056(9) 0.002(9) 0.027(7) -0.008(9)
C33 0.042(8) 0.072(11) 0.061(10) -0.011(9) 0.022(7) -0.001(8)
C34 0.077(11) 0.082(13) 0.078(11) -0.009(12) 0.017(9) -0.036(12)
C28 0.12(2) 0.16(3) 0.16(3) -0.04(3) -0.04(2) 0.05(2)
C29 0.34(8) 0.05(3) 0.23(5) -0.02(3) 0.10(6) -0.03(3)
C29' 0.17(9) 0.12(7) 0.10(6) -0.02(6) -0.06(6) 0.03(7)

loop_
_atom_type_symbol
_atom_type_description
_atom_type_scat_dispersion_real
_atom_type_scat_dispersion_imag
_atom_type_scat_source
C C 0.0033 0.0016 'International Tables Vol C Tables 4.2.6.8 and 6.1.1.4'
H H 0.0000 0.0000 'International Tables Vol C Tables 4.2.6.8 and 6.1.1.4'
N N 0.0061 0.0033 'International Tables Vol C Tables 4.2.6.8 and 6.1.1.4'
O O 0.0106 0.0060 'International Tables Vol C Tables 4.2.6.8 and 6.1.1.4'
Pt Pt -1.7033 8.3905 'International Tables Vol C Tables 4.2.6.8 and 6.1.1.4'

loop_
_geom_angle_atom_site_label_1
_geom_angle_atom_site_label_2
_geom_angle_atom_site_label_3
_geom_angle
C11 Pt1 N1 80.4(6)
C11 Pt1 O4 93.1(5)
N1 Pt1 O4 173.3(5)
C11 Pt1 O3 175.0(6)
N1 Pt1 O3 94.7(5)
O4 Pt1 O3 91.9(5)
C1 N1 C5 120.4(14)
C1 N1 Pt1 123.3(12)
C5 N1 Pt1 116.2(10)
C25 N2 C24 125.8(14)
C25 N2 C26 118.3(14)
C24 N2 C26 115.9(15)
C31 O3 Pt1 124.3(10)
C33 O4 Pt1 123.5(9)
N1 C1 C2 120.9(17)
C1 C2 C3 120.4(18)
C2 C3 C4 118.5(18)
C3 C4 C5 119.5(18)
N1 C5 C4 120.2(15)
N1 C5 C6 112.4(13)
C4 C5 C6 127.5(16)
C11 C6 C7 128.0(16)
C11 C6 C5 110.6(15)
C7 C6 C5 121.3(16)
C6 C7 C8 116.7(17)
C9 C8 C7 119.7(16)
C10 C9 C8 121.0(16)
C10 C9 C12 121.6(16)
C8 C9 C12 117.4(15)
C9 C10 C11 123.6(14)
C6 C11 C10 111.0(15)
C6 C11 Pt1 120.0(13)
C10 C11 Pt1 128.9(11)
C13 C12 C9 179.6(17)
C12 C13 C14 171.2(16)
C15 C14 C23 121.9(15)
C15 C14 C13 123.8(16)
C23 C14 C13 114.0(16)
C14 C15 C16 120.9(16)
C17 C16 C15 121.1(17)
C16 C17 C18 119.1(15)
C16 C17 C24 120.1(16)
C18 C17 C24 120.8(15)
C19 C18 C23 121.0(16)
C19 C18 C17 116.7(15)
C23 C18 C17 122.2(15)
C18 C19 C20 117.5(16)
C18 C19 C25 126.4(17)
C20 C19 C25 115.2(16)
C21 C20 C19 120.8(16)
C22 C21 C20 120.4(16)
C21 C22 C23 120.1(15)
C18 C23 C22 119.7(15)
C18 C23 C14 114.7(15)
C22 C23 C14 125.7(16)
O1 C24 N2 122.2(16)
O1 C24 C17 121.5(16)
N2 C24 C17 116.3(15)
O2 C25 N2 117.8(15)
O2 C25 C19 128.0(17)
N2 C25 C19 113.8(15)
C27 C26 N2 113.2(16)
C26 C27 C28 107(2)
O3 C31 C32 125.9(15)
O3 C31 C30 119.0(15)
C32 C31 C30 115.0(16)
C33 C32 C31 127.0(15)
O4 C33 C32 127.2(14)
O4 C33 C34 112.9(14)
C32 C33 C34 119.9(16)
C29 C28 C29' 88(4)
C29 C28 C27 114(3)
C29' C28 C27 105(4)

loop_
_geom_bond_atom_site_label_1
_geom_bond_atom_site_label_2
_geom_bond_distance
Pt1 C11 1.877(19)
Pt1 N1 1.991(13)
Pt1 O4 2.006(10)
Pt1 O3 2.092(11)
N1 C1 1.341(19)
N1 C5 1.360(19)
N2 C25 1.38(2)
N2 C24 1.40(2)
N2 C26 1.49(2)
O1 C24 1.219(19)
O2 C25 1.193(17)
O3 C31 1.221(19)
O4 C33 1.286(19)
C1 C2 1.37(2)
C2 C3 1.38(3)
C3 C4 1.39(3)
C4 C5 1.40(2)
C5 C6 1.49(2)
C6 C11 1.39(2)
C6 C7 1.39(2)
C7 C8 1.40(2)
C8 C9 1.39(2)
C9 C10 1.35(2)
C9 C12 1.42(2)
C10 C11 1.47(2)
C12 C13 1.19(2)
C13 C14 1.51(2)
C14 C15 1.34(2)
C14 C23 1.45(2)
C15 C16 1.37(2)
C16 C17 1.35(2)
C17 C18 1.41(2)
C17 C24 1.47(2)
C18 C19 1.38(2)
C18 C23 1.40(2)
C19 C20 1.42(2)
C19 C25 1.43(2)
C20 C21 1.39(2)
C21 C22 1.36(2)
C22 C23 1.40(2)
C26 C27 1.48(3)
C27 C28 1.57(3)
C30 C31 1.50(2)
C31 C32 1.41(2)
C32 C33 1.39(2)
C33 C34 1.49(2)
C28 C29 1.504(19)
C28 C29' 1.54(2)
